data_7211992
loop_
_publ_author_name
'Zhang, Xiao'
'Yi, Zhihui'
'Zhao, Liyan'
'Chen, Qian'
'Wang, Xiaolin'
'Xu, Jiqing'
'Xia, Wujiong'
'Yang, Chao'

_publ_section_title
;
 pH-dependent assembly of a series of inorganic--organic hybrid
 molybdenum(v) phosphate
;
_journal_issue 2
_journal_name_full CrystEngComm
_journal_page_first 595
_journal_paper_doi 10.1039/b917754j
_journal_volume 12
_journal_year 2010
_chemical_formula_sum 'C16 H90 Cd3 Mo12 N12 O72 P8'
_chemical_formula_weight 3339.27
_chemical_name_systematic
;
?
;
_space_group_IT_number 2
_symmetry_cell_setting triclinic
_symmetry_space_group_name_Hall '-P 1'
_symmetry_space_group_name_H-M 'P -1'
_atom_sites_solution_hydrogens geom
_atom_sites_solution_primary direct
_atom_sites_solution_secondary difmap
_audit_creation_method SHELXL-97
_cell_angle_alpha 71.82(3)
_cell_angle_beta 89.23(3)
_cell_angle_gamma 69.29(3)
_cell_formula_units_Z 1
_cell_length_a 11.908(2)
_cell_length_b 13.465(3)
_cell_length_c 14.403(3)
_cell_measurement_reflns_used 9001
_cell_measurement_temperature 293(2)
_cell_measurement_theta_max 28.2341
_cell_measurement_theta_min 2.2415
_cell_volume 2040.1(9)
_computing_cell_refinement RAPID-AUTO
_computing_data_collection 'RAPID-AUTO (Rigaku, 1998)'
_computing_data_reduction RAPID-AUTO
_computing_structure_refinement 'SHELXL-97 (Sheldrick, 1997)'
_computing_structure_solution 'SHELXS-97 (Sheldrick, 1990)'
_diffrn_ambient_temperature 293(2)
_diffrn_detector_area_resol_mean 10
_diffrn_measured_fraction_theta_full 0.968
_diffrn_measured_fraction_theta_max 0.968
_diffrn_measurement_device_type RAXIS-RAPID
_diffrn_measurement_method '\w scans'
_diffrn_radiation_monochromator graphite
_diffrn_radiation_source 'fine-focus sealed tube'
_diffrn_radiation_type MoK\a
_diffrn_radiation_wavelength 0.71073
_diffrn_reflns_av_R_equivalents 0.0146
_diffrn_reflns_av_sigmaI/netI 0.0257
_diffrn_reflns_limit_h_max 13
_diffrn_reflns_limit_h_min -14
_diffrn_reflns_limit_k_max 16
_diffrn_reflns_limit_k_min -11
_diffrn_reflns_limit_l_max 17
_diffrn_reflns_limit_l_min -14
_diffrn_reflns_number 10527
_diffrn_reflns_theta_full 25.06
_diffrn_reflns_theta_max 25.06
_diffrn_reflns_theta_min 1.84
_exptl_absorpt_coefficient_mu 2.825
_exptl_absorpt_correction_T_max 0.9723
_exptl_absorpt_correction_T_min 0.9200
_exptl_absorpt_correction_type empirical
_exptl_absorpt_process_details '(ABSCOR; Higashi, 1995)'
_exptl_crystal_colour brown
_exptl_crystal_density_diffrn 2.718
_exptl_crystal_density_method 'not measured'
_exptl_crystal_description block
_exptl_crystal_F_000 1613
_exptl_crystal_size_max 0.03
_exptl_crystal_size_mid 0.02
_exptl_crystal_size_min 0.01
_refine_diff_density_max 1.358
_refine_diff_density_min -1.138
_refine_diff_density_rms 0.142
_refine_ls_extinction_method none
_refine_ls_goodness_of_fit_ref 1.069
_refine_ls_hydrogen_treatment constr
_refine_ls_matrix_type full
_refine_ls_number_parameters 569
_refine_ls_number_reflns 6996
_refine_ls_number_restraints 13
_refine_ls_restrained_S_all 1.071
_refine_ls_R_factor_all 0.0354
_refine_ls_R_factor_gt 0.0331
_refine_ls_shift/su_max 0.001
_refine_ls_shift/su_mean 0.000
_refine_ls_structure_factor_coef Fsqd
_refine_ls_weighting_details 'calc w=1/[\s^2^(Fo^2^)+(0.0440P)^2^+8.1883P] where P=(Fo^2^+2Fc^2^)/3'
_refine_ls_weighting_scheme calc
_refine_ls_wR_factor_gt 0.0840
_refine_ls_wR_factor_ref 0.0858
_reflns_number_gt 6582
_reflns_number_total 6996
_reflns_threshold_expression >2sigma(I)
_cod_data_source_file b917754j.txt
_cod_data_source_block p-1sad
_cod_depositor_comments
;
The following automatic conversions were performed:

'_symmetry_cell_setting' value 'Triclinic' changed to 'triclinic'
according to /home/saulius/struct/CIF-dictionaries/cif_core.dic
dictionary named 'cif_core.dic' version 2.4.2 from 2011-04-26.

Automatic conversion script
Id: cif_fix_values 1891 2012-01-12 08:04:46Z andrius 
;
_cod_original_cell_volume 2040.1(7)
_cod_original_sg_symbol_H-M P-1
_cod_database_code 7211992

loop_
_symmetry_equiv_pos_as_xyz
'x, y, z'
'-x, -y, -z'

loop_
_atom_site_label
_atom_site_type_symbol
_atom_site_fract_x
_atom_site_fract_y
_atom_site_fract_z
_atom_site_U_iso_or_equiv
_atom_site_adp_type
_atom_site_occupancy
_atom_site_symmetry_multiplicity
_atom_site_calc_flag
_atom_site_refinement_flags
_atom_site_disorder_assembly
_atom_site_disorder_group
Cd1 Cd 1.0000 0.5000 0.5000 0.02081(12) Uani 1 2 d S . .
Cd2 Cd 0.79746(3) 0.38241(3) 0.93647(3) 0.02811(11) Uani 1 1 d . . .
Mo1 Mo 0.78452(4) 0.70167(4) 0.62427(3) 0.02062(11) Uani 1 1 d . . .
Mo2 Mo 0.73901(4) 0.44977(4) 0.64688(3) 0.02215(11) Uani 1 1 d . . .
Mo3 Mo 1.00434(4) 0.69608(4) 0.64805(3) 0.02037(11) Uani 1 1 d . . .
Mo4 Mo 1.22012(4) 0.25592(4) 0.71283(3) 0.02323(11) Uani 1 1 d . . .
Mo5 Mo 0.92396(4) 0.26132(4) 0.68526(3) 0.02370(11) Uani 1 1 d . . .
Mo6 Mo 1.25390(4) 0.44006(4) 0.70047(3) 0.02110(11) Uani 1 1 d . . .
P1 P 0.97679(11) 0.44628(11) 0.77784(9) 0.0191(3) Uani 1 1 d . . .
P2 P 1.20890(12) 0.60102(11) 0.84220(9) 0.0221(3) Uani 1 1 d . . .
P3 P 0.59895(12) 0.61540(12) 0.77644(10) 0.0249(3) Uani 1 1 d . . .
P4 P 1.13160(14) 0.06269(12) 0.87070(10) 0.0306(3) Uani 1 1 d . . .
O1 O 0.9573(3) 0.4258(3) 0.8841(2) 0.0236(7) Uani 1 1 d . . .
O2 O 1.1572(3) 0.5580(3) 0.9368(3) 0.0273(8) Uani 1 1 d . . .
O3 O 1.2835(3) 0.5062(3) 0.8046(3) 0.0268(8) Uani 1 1 d . . .
O4 O 1.1108(3) 0.6927(3) 0.7623(3) 0.0269(8) Uani 1 1 d . . .
O5 O 1.1714(3) 0.6095(3) 0.6073(2) 0.0239(8) Uani 1 1 d . . .
O6 O 0.8715(3) 0.7168(3) 0.7287(3) 0.0246(8) Uani 1 1 d . . .
O7 O 1.0617(3) 0.5123(3) 0.7443(2) 0.0214(7) Uani 1 1 d . . .
O8 O 1.2701(3) 0.3076(3) 0.8114(3) 0.0263(8) Uani 1 1 d . . .
O9 O 0.8534(3) 0.5171(3) 0.7132(2) 0.0224(7) Uani 1 1 d . . .
O10 O 1.0316(3) 0.3357(3) 0.7535(3) 0.0229(7) Uani 1 1 d . . .
O11 O 0.9295(3) 0.6472(3) 0.5586(2) 0.0216(7) Uani 1 1 d . . .
O12 O 0.7063(3) 0.6182(3) 0.5569(3) 0.0244(8) Uani 1 1 d . . .
O13 O 1.1674(3) 0.4037(3) 0.6087(3) 0.0228(7) Uani 1 1 d . . .
O14 O 0.8831(3) 0.4057(3) 0.5787(2) 0.0226(7) Uani 1 1 d . . .
O15 O 1.0970(3) 0.2184(3) 0.6373(3) 0.0251(8) Uani 1 1 d . . .
O16 O 0.6382(3) 0.4281(4) 0.5823(3) 0.0329(9) Uani 1 1 d . . .
O17 O 0.8694(4) 0.1897(3) 0.6329(3) 0.0375(10) Uani 1 1 d . . .
O18 O 0.6172(3) 0.5235(3) 0.7287(3) 0.0320(9) Uani 1 1 d . . .
O19 O 0.8031(3) 0.3221(3) 0.7653(3) 0.0288(8) Uani 1 1 d . . .
O20 O 1.0064(4) 0.1277(3) 0.8084(3) 0.0360(9) Uani 1 1 d . . .
O21 O 1.2206(4) 0.1192(3) 0.8241(3) 0.0377(10) Uani 1 1 d . . .
O22 O 1.3901(3) 0.4158(4) 0.6598(3) 0.0339(9) Uani 1 1 d . . .
O23 O 0.9902(4) 0.8259(3) 0.5774(3) 0.0311(9) Uani 1 1 d . . .
O24 O 0.6506(3) 0.7023(3) 0.7136(3) 0.0291(8) Uani 1 1 d . . .
O25 O 0.7145(3) 0.8324(3) 0.5462(3) 0.0319(9) Uani 1 1 d . . .
O26 O 1.3471(4) 0.1884(3) 0.6707(3) 0.0376(10) Uani 1 1 d . . .
O27 O 0.6622(4) 0.5622(3) 0.8808(3) 0.0319(9) Uani 1 1 d . . .
O28 O 1.2950(3) 0.6558(4) 0.8678(3) 0.0320(9) Uani 1 1 d . . .
H28 H 1.3680 0.6113 0.8716 0.038 Uiso 1 1 d R . .
O29 O 0.4644(4) 0.6784(4) 0.7736(3) 0.0404(10) Uani 1 1 d . . .
H29 H 0.4427 0.7399 0.7286 0.048 Uiso 1 1 d R . .
O30 O 1.1779(4) -0.0566(3) 0.8708(4) 0.0452(11) Uani 1 1 d . . .
O31 O 1.1201(5) 0.0708(4) 0.9730(3) 0.0527(13) Uani 1 1 d . . .
H31 H 1.0478 0.1113 0.9771 0.063 Uiso 1 1 d R . .
O1W O 0.9321(4) 0.2045(3) 1.0311(3) 0.0398(10) Uani 1 1 d . . .
O2W O 0.4210(9) 0.8166(11) 0.2185(9) 0.077(4) Uani 0.50 1 d P . .
O3W O 0.5312(6) 0.9635(6) 0.1013(6) 0.096(2) Uani 1 1 d . . .
O4W O 0.1929(6) 0.9381(7) 0.1486(5) 0.110(3) Uani 1 1 d . . .
O5W O 0.5259(16) 0.9683(13) 0.6808(15) 0.290(11) Uani 1 1 d D . .
O6W O 0.1966(14) 0.0389(9) 0.3033(11) 0.088(4) Uani 0.50 1 d P . .
C1 C 0.5429(5) 0.3428(5) 0.9490(5) 0.0322(12) Uani 1 1 d . . .
H1A H 0.5053 0.3817 0.8818 0.039 Uiso 1 1 calc R . .
H1B H 0.5271 0.3979 0.9824 0.039 Uiso 1 1 calc R . .
C2 C 0.4887(5) 0.2572(5) 0.9996(5) 0.0364(14) Uani 1 1 d . . .
H2A H 0.5070 0.2012 0.9668 0.044 Uiso 1 1 calc R . .
H2B H 0.5262 0.2193 1.0669 0.044 Uiso 1 1 calc R . .
C3 C 0.3074(5) 0.2239(5) 1.0624(5) 0.0345(13) Uani 1 1 d . . .
H3A H 0.3275 0.2121 1.1311 0.041 Uiso 1 1 calc R . .
H3B H 0.3457 0.1525 1.0513 0.041 Uiso 1 1 calc R . .
C4 C 0.1728(5) 0.2609(5) 1.0421(5) 0.0327(13) Uani 1 1 d . . .
H4A H 0.1525 0.2747 0.9731 0.039 Uiso 1 1 calc R . .
H4B H 0.1474 0.2006 1.0802 0.039 Uiso 1 1 calc R . .
C6 C 0.4069(18) 0.8563(13) 0.5221(11) 0.147(7) Uani 1 1 d D . .
C7 C 0.2794(16) 0.9522(18) 0.6483(19) 0.203(9) Uiso 1 1 d D . .
C5 C 0.3960(14) 0.7573(13) 0.5031(12) 0.124(5) Uani 1 1 d D . .
C8 C 0.1758(19) 0.930(2) 0.6221(16) 0.094(7) Uiso 0.50 1 d PD A 1
C8' C 0.2176(14) 0.879(2) 0.703(3) 0.156(13) Uiso 0.50 1 d PD A 2
N1 N 0.6731(4) 0.2892(4) 0.9489(4) 0.0327(11) Uani 1 1 d . . .
H1C H 0.6838 0.2608 0.8992 0.039 Uiso 1 1 calc R . .
H1D H 0.6994 0.2301 1.0049 0.039 Uiso 1 1 calc R . .
N2 N 0.3567(4) 0.3062(4) 1.0002(3) 0.0288(10) Uani 1 1 d . . .
H2C H 0.3210 0.3324 0.9383 0.035 Uiso 1 1 calc R . .
H2D H 0.3387 0.3648 1.0226 0.035 Uiso 1 1 calc R . .
N3 N 0.1058(4) 0.3632(4) 1.0662(3) 0.0306(10) Uani 1 1 d . . .
H3C H 0.1443 0.3951 1.0894 0.037 Uiso 1 1 calc R . .
H3D H 0.0282 0.3910 1.0572 0.037 Uiso 1 1 calc R . .
N4 N 0.4118(12) 0.6483(10) 0.5733(9) 0.060(4) Uani 0.50 1 d P . .
N5 N 0.3922(15) 0.8813(14) 0.6216(14) 0.190(7) Uani 1 1 d DU A .
N6 N 0.0873(11) 0.9415(14) 0.6923(17) 0.248(13) Uani 1 1 d D . .
N4' N 0.463(2) 0.7248(16) 0.4449(16) 0.092(5) Uani 0.50 1 d P . .

loop_
_atom_site_aniso_label
_atom_site_aniso_U_11
_atom_site_aniso_U_22
_atom_site_aniso_U_33
_atom_site_aniso_U_23
_atom_site_aniso_U_13
_atom_site_aniso_U_12
Cd1 0.0210(3) 0.0245(3) 0.0170(3) -0.0058(2) 0.00190(19) -0.0093(2)
Cd2 0.0262(2) 0.0317(2) 0.0280(2) -0.00578(17) 0.00275(16) -0.01599(17)
Mo1 0.0197(2) 0.0242(2) 0.0174(2) -0.00620(17) 0.00265(16) -0.00802(17)
Mo2 0.0227(2) 0.0308(2) 0.0169(2) -0.00831(18) 0.00405(17) -0.01410(19)
Mo3 0.0216(2) 0.0238(2) 0.0164(2) -0.00604(17) 0.00203(16) -0.00962(17)
Mo4 0.0240(2) 0.0232(2) 0.0194(2) -0.00538(17) -0.00119(17) -0.00635(18)
Mo5 0.0288(2) 0.0261(2) 0.0177(2) -0.00479(18) 0.00309(17) -0.01407(19)
Mo6 0.0191(2) 0.0276(2) 0.0164(2) -0.00745(17) 0.00171(16) -0.00820(18)
P1 0.0206(6) 0.0233(6) 0.0143(6) -0.0054(5) 0.0020(5) -0.0097(5)
P2 0.0218(6) 0.0308(7) 0.0173(6) -0.0090(5) 0.0026(5) -0.0129(5)
P3 0.0204(6) 0.0336(7) 0.0208(7) -0.0088(6) 0.0053(5) -0.0102(6)
P4 0.0395(8) 0.0245(7) 0.0215(7) -0.0019(6) 0.0036(6) -0.0092(6)
O1 0.0244(18) 0.0317(19) 0.0167(18) -0.0077(14) 0.0043(14) -0.0130(15)
O2 0.0280(19) 0.037(2) 0.0189(18) -0.0071(15) 0.0038(15) -0.0160(16)
O3 0.0226(18) 0.037(2) 0.0236(19) -0.0140(16) -0.0004(14) -0.0101(16)
O4 0.033(2) 0.0290(19) 0.0208(19) -0.0078(15) -0.0018(15) -0.0135(16)
O5 0.0233(18) 0.033(2) 0.0167(18) -0.0064(15) 0.0042(14) -0.0133(15)
O6 0.0248(18) 0.0310(19) 0.0219(19) -0.0102(15) 0.0046(14) -0.0136(15)
O7 0.0215(17) 0.0245(18) 0.0190(18) -0.0048(14) 0.0028(13) -0.0114(14)
O8 0.0284(19) 0.0258(19) 0.0222(19) -0.0052(15) -0.0017(15) -0.0091(15)
O9 0.0196(17) 0.0267(18) 0.0193(18) -0.0048(14) 0.0000(14) -0.0089(14)
O10 0.0242(18) 0.0264(18) 0.0199(18) -0.0070(14) 0.0033(14) -0.0120(15)
O11 0.0222(17) 0.0295(19) 0.0166(17) -0.0105(14) 0.0026(13) -0.0113(15)
O12 0.0231(18) 0.0296(19) 0.0205(18) -0.0073(15) 0.0004(14) -0.0102(15)
O13 0.0219(17) 0.0279(18) 0.0177(17) -0.0059(14) 0.0003(13) -0.0092(15)
O14 0.0222(17) 0.0280(19) 0.0169(17) -0.0044(14) 0.0044(13) -0.0112(15)
O15 0.0282(19) 0.0291(19) 0.0191(18) -0.0079(15) 0.0019(14) -0.0118(16)
O16 0.029(2) 0.046(2) 0.029(2) -0.0148(18) 0.0008(16) -0.0187(18)
O17 0.047(2) 0.037(2) 0.037(2) -0.0116(18) 0.0059(19) -0.025(2)
O18 0.029(2) 0.048(2) 0.030(2) -0.0182(18) 0.0110(16) -0.0230(18)
O19 0.033(2) 0.037(2) 0.0174(18) -0.0053(16) 0.0059(15) -0.0172(17)
O20 0.041(2) 0.034(2) 0.026(2) 0.0047(17) -0.0008(17) -0.0173(18)
O21 0.040(2) 0.031(2) 0.035(2) 0.0001(17) -0.0082(18) -0.0135(18)
O22 0.024(2) 0.045(2) 0.035(2) -0.0145(18) 0.0082(16) -0.0148(17)
O23 0.034(2) 0.032(2) 0.027(2) -0.0045(16) 0.0023(16) -0.0166(17)
O24 0.0252(19) 0.033(2) 0.031(2) -0.0123(16) 0.0095(16) -0.0117(16)
O25 0.030(2) 0.028(2) 0.031(2) -0.0029(16) 0.0001(16) -0.0074(16)
O26 0.038(2) 0.035(2) 0.036(2) -0.0158(18) 0.0029(18) -0.0058(18)
O27 0.038(2) 0.034(2) 0.021(2) -0.0098(16) 0.0006(16) -0.0091(17)
O28 0.0250(19) 0.052(2) 0.033(2) -0.0248(19) 0.0100(16) -0.0213(18)
O29 0.025(2) 0.046(2) 0.040(2) -0.0015(19) 0.0088(17) -0.0122(18)
O30 0.053(3) 0.027(2) 0.057(3) -0.014(2) 0.018(2) -0.016(2)
O31 0.053(3) 0.056(3) 0.028(2) -0.011(2) 0.005(2) 0.001(2)
O1W 0.032(2) 0.035(2) 0.046(3) -0.0048(19) 0.0065(19) -0.0120(18)
O2W 0.028(5) 0.083(8) 0.079(8) 0.014(6) -0.015(5) -0.008(5)
O3W 0.063(4) 0.066(4) 0.123(6) 0.003(4) -0.025(4) -0.009(3)
O4W 0.081(5) 0.139(7) 0.073(4) 0.050(4) -0.023(4) -0.070(5)
O5W 0.27(2) 0.175(15) 0.30(2) -0.072(15) 0.066(17) 0.055(14)
O6W 0.135(12) 0.035(6) 0.097(10) -0.039(6) 0.027(9) -0.019(7)
C1 0.028(3) 0.036(3) 0.036(3) -0.013(3) 0.006(2) -0.014(2)
C2 0.023(3) 0.036(3) 0.051(4) -0.015(3) 0.009(3) -0.011(2)
C3 0.030(3) 0.031(3) 0.042(4) -0.010(3) 0.008(3) -0.012(2)
C4 0.035(3) 0.037(3) 0.034(3) -0.014(3) 0.008(2) -0.020(3)
C6 0.213(18) 0.156(14) 0.087(9) 0.009(9) -0.039(10) -0.126(14)
C5 0.121(11) 0.171(15) 0.116(12) -0.036(11) 0.009(9) -0.104(11)
N1 0.031(3) 0.038(3) 0.036(3) -0.015(2) 0.009(2) -0.020(2)
N2 0.026(2) 0.032(2) 0.028(2) -0.007(2) 0.0041(19) -0.0122(19)
N3 0.021(2) 0.039(3) 0.031(3) -0.014(2) 0.0044(18) -0.008(2)
N4 0.073(8) 0.036(6) 0.049(7) -0.018(5) -0.042(6) 0.012(6)
N5 0.202(13) 0.153(11) 0.192(13) -0.082(10) 0.075(11) -0.019(9)
N6 0.091(8) 0.239(18) 0.50(3) -0.30(2) -0.042(14) 0.005(10)
N4' 0.120(16) 0.088(12) 0.092(14) -0.040(11) 0.020(12) -0.057(12)

loop_
_atom_type_symbol
_atom_type_description
_atom_type_scat_dispersion_real
_atom_type_scat_dispersion_imag
_atom_type_scat_source
C C 0.0033 0.0016 'International Tables Vol C Tables 4.2.6.8 and 6.1.1.4'
H H 0.0000 0.0000 'International Tables Vol C Tables 4.2.6.8 and 6.1.1.4'
Cd Cd -0.8075 1.2024 'International Tables Vol C Tables 4.2.6.8 and 6.1.1.4'
Mo Mo -1.6832 0.6857 'International Tables Vol C Tables 4.2.6.8 and 6.1.1.4'
N N 0.0061 0.0033 'International Tables Vol C Tables 4.2.6.8 and 6.1.1.4'
O O 0.0106 0.0060 'International Tables Vol C Tables 4.2.6.8 and 6.1.1.4'
P P 0.1023 0.0942 'International Tables Vol C Tables 4.2.6.8 and 6.1.1.4'

loop_
_geom_angle_atom_site_label_1
_geom_angle_atom_site_label_2
_geom_angle_atom_site_label_3
_geom_angle
_geom_angle_site_symmetry_1
_geom_angle_site_symmetry_3
O13 Cd1 O13 180.00(13) . 2_766
O13 Cd1 O14 82.27(13) . 2_766
O13 Cd1 O14 97.73(13) 2_766 2_766
O13 Cd1 O14 97.73(13) . .
O13 Cd1 O14 82.27(13) 2_766 .
O14 Cd1 O14 180.000(2) 2_766 .
O13 Cd1 O11 95.64(13) . .
O13 Cd1 O11 84.36(13) 2_766 .
O14 Cd1 O11 82.77(13) 2_766 .
O14 Cd1 O11 97.23(13) . .
O13 Cd1 O11 84.36(13) . 2_766
O13 Cd1 O11 95.64(13) 2_766 2_766
O14 Cd1 O11 97.23(13) 2_766 2_766
O14 Cd1 O11 82.77(13) . 2_766
O11 Cd1 O11 180.0 . 2_766
N1 Cd2 O1 154.23(16) . .
N1 Cd2 O27 100.11(17) . .
O1 Cd2 O27 95.29(14) . .
N1 Cd2 O1W 81.97(17) . .
O1 Cd2 O1W 88.09(14) . .
O27 Cd2 O1W 165.90(15) . .
N1 Cd2 O2 122.92(16) . 2_767
O1 Cd2 O2 79.49(13) . 2_767
O27 Cd2 O2 81.94(14) . 2_767
O1W Cd2 O2 85.24(15) . 2_767
N1 Cd2 O19 72.94(15) . .
O1 Cd2 O19 84.03(12) . .
O27 Cd2 O19 100.67(13) . .
O1W Cd2 O19 93.29(14) . .
O2 Cd2 O19 163.50(12) 2_767 .
O25 Mo1 O6 105.86(18) . .
O25 Mo1 O11 101.40(17) . .
O6 Mo1 O11 94.65(15) . .
O25 Mo1 O24 96.46(18) . .
O6 Mo1 O24 86.43(15) . .
O11 Mo1 O24 161.06(15) . .
O25 Mo1 O12 97.64(17) . .
O6 Mo1 O12 155.63(14) . .
O11 Mo1 O12 86.83(14) . .
O24 Mo1 O12 84.58(15) . .
O25 Mo1 O9 168.57(17) . .
O6 Mo1 O9 85.20(14) . .
O11 Mo1 O9 80.20(14) . .
O24 Mo1 O9 81.05(14) . .
O12 Mo1 O9 71.06(13) . .
O25 Mo1 Mo3 101.53(14) . .
O6 Mo1 Mo3 47.66(11) . .
O11 Mo1 Mo3 48.23(10) . .
O24 Mo1 Mo3 133.66(11) . .
O12 Mo1 Mo3 133.64(10) . .
O9 Mo1 Mo3 88.03(9) . .
O16 Mo2 O19 108.71(18) . .
O16 Mo2 O14 101.19(17) . .
O19 Mo2 O14 94.66(15) . .
O16 Mo2 O18 95.24(18) . .
O19 Mo2 O18 86.78(17) . .
O14 Mo2 O18 162.06(15) . .
O16 Mo2 O12 96.82(17) . .
O19 Mo2 O12 153.58(15) . .
O14 Mo2 O12 86.76(14) . .
O18 Mo2 O12 84.16(15) . .
O16 Mo2 O9 167.78(17) . .
O19 Mo2 O9 82.88(15) . .
O14 Mo2 O9 81.19(14) . .
O18 Mo2 O9 81.25(14) . .
O12 Mo2 O9 71.24(13) . .
O16 Mo2 Mo5 102.05(15) . .
O19 Mo2 Mo5 47.94(12) . .
O14 Mo2 Mo5 48.42(10) . .
O18 Mo2 Mo5 134.57(12) . .
O12 Mo2 Mo5 133.74(10) . .
O9 Mo2 Mo5 88.54(9) . .
O23 Mo3 O6 105.28(18) . .
O23 Mo3 O11 101.92(17) . .
O6 Mo3 O11 94.93(15) . .
O23 Mo3 O4 94.81(17) . .
O6 Mo3 O4 87.76(15) . .
O11 Mo3 O4 161.66(14) . .
O23 Mo3 O5 97.39(17) . .
O6 Mo3 O5 156.29(14) . .
O11 Mo3 O5 86.98(14) . .
O4 Mo3 O5 83.45(15) . .
O23 Mo3 O7 169.20(16) . .
O6 Mo3 O7 83.59(14) . .
O11 Mo3 O7 83.12(14) . .
O4 Mo3 O7 79.16(14) . .
O5 Mo3 O7 73.16(13) . .
O23 Mo3 Mo1 101.51(14) . .
O6 Mo3 Mo1 47.58(11) . .
O11 Mo3 Mo1 48.60(10) . .
O4 Mo3 Mo1 135.00(11) . .
O5 Mo3 Mo1 134.29(10) . .
O7 Mo3 Mo1 89.01(9) . .
O26 Mo4 O8 106.43(19) . .
O26 Mo4 O13 99.71(18) . .
O8 Mo4 O13 94.79(15) . .
O26 Mo4 O21 95.9(2) . .
O8 Mo4 O21 87.73(17) . .
O13 Mo4 O21 162.76(16) . .
O26 Mo4 O15 98.09(18) . .
O8 Mo4 O15 154.72(15) . .
O13 Mo4 O15 86.91(14) . .
O21 Mo4 O15 83.68(16) . .
O26 Mo4 O10 169.73(17) . .
O8 Mo4 O10 83.76(14) . .
O13 Mo4 O10 80.35(14) . .
O21 Mo4 O10 82.98(16) . .
O15 Mo4 O10 71.64(13) . .
O26 Mo4 Mo6 100.10(15) . .
O8 Mo4 Mo6 47.82(11) . .
O13 Mo4 Mo6 48.38(11) . .
O21 Mo4 Mo6 135.38(13) . .
O15 Mo4 Mo6 133.84(10) . .
O10 Mo4 Mo6 87.66(9) . .
O17 Mo5 O19 106.98(19) . .
O17 Mo5 O14 101.51(18) . .
O19 Mo5 O14 94.19(15) . .
O17 Mo5 O20 94.98(19) . .
O19 Mo5 O20 87.87(17) . .
O14 Mo5 O20 161.97(16) . .
O17 Mo5 O15 98.16(18) . .
O19 Mo5 O15 154.19(15) . .
O14 Mo5 O15 86.28(14) . .
O20 Mo5 O15 84.19(16) . .
O17 Mo5 O10 169.42(18) . .
O19 Mo5 O10 82.45(15) . .
O14 Mo5 O10 82.18(14) . .
O20 Mo5 O10 80.34(15) . .
O15 Mo5 O10 72.03(13) . .
O17 Mo5 Mo2 100.97(15) . .
O19 Mo5 Mo2 47.48(11) . .
O14 Mo5 Mo2 48.39(10) . .
O20 Mo5 Mo2 135.20(13) . .
O15 Mo5 Mo2 133.35(10) . .
O10 Mo5 Mo2 88.92(9) . .
O22 Mo6 O8 105.92(18) . .
O22 Mo6 O13 102.24(18) . .
O8 Mo6 O13 95.37(15) . .
O22 Mo6 O3 96.90(18) . .
O8 Mo6 O3 85.18(16) . .
O13 Mo6 O3 159.89(15) . .
O22 Mo6 O5 96.99(17) . .
O8 Mo6 O5 156.22(15) . .
O13 Mo6 O5 85.75(14) . .
O3 Mo6 O5 85.84(15) . .
O22 Mo6 O7 168.07(17) . .
O8 Mo6 O7 84.52(14) . .
O13 Mo6 O7 82.11(14) . .
O3 Mo6 O7 77.93(13) . .
O5 Mo6 O7 72.08(13) . .
O22 Mo6 Mo4 101.67(15) . .
O8 Mo6 Mo4 48.08(11) . .
O13 Mo6 Mo4 48.72(10) . .
O3 Mo6 Mo4 132.78(11) . .
O5 Mo6 Mo4 133.35(10) . .
O7 Mo6 Mo4 89.58(9) . .
O1 P1 O10 112.5(2) . .
O1 P1 O7 112.9(2) . .
O10 P1 O7 107.0(2) . .
O1 P1 O9 109.4(2) . .
O10 P1 O9 107.6(2) . .
O7 P1 O9 107.20(19) . .
O2 P2 O3 112.2(2) . .
O2 P2 O4 112.0(2) . .
O3 P2 O4 110.8(2) . .
O2 P2 O28 106.2(2) . .
O3 P2 O28 108.0(2) . .
O4 P2 O28 107.3(2) . .
O29 P3 O27 112.1(2) . .
O29 P3 O18 108.8(2) . .
O27 P3 O18 109.8(2) . .
O29 P3 O24 106.5(2) . .
O27 P3 O24 110.5(2) . .
O18 P3 O24 109.1(2) . .
O30 P4 O31 112.7(3) . .
O30 P4 O21 109.1(3) . .
O31 P4 O21 107.4(3) . .
O30 P4 O20 109.2(3) . .
O31 P4 O20 109.3(3) . .
O21 P4 O20 109.0(2) . .
P1 O1 Cd2 118.6(2) . .
P2 O2 Cd2 113.3(2) . 2_767
P2 O3 Mo6 135.7(2) . .
P2 O4 Mo3 135.3(2) . .
Mo3 O5 Mo6 113.42(16) . .
Mo1 O6 Mo3 84.76(14) . .
P1 O7 Mo3 125.99(19) . .
P1 O7 Mo6 125.3(2) . .
Mo3 O7 Mo6 100.52(13) . .
Mo6 O8 Mo4 84.10(14) . .
P1 O9 Mo2 125.9(2) . .
P1 O9 Mo1 127.3(2) . .
Mo2 O9 Mo1 103.62(14) . .
P1 O10 Mo5 124.7(2) . .
P1 O10 Mo4 128.9(2) . .
Mo5 O10 Mo4 101.62(14) . .
Mo3 O11 Mo1 83.17(13) . .
Mo3 O11 Cd1 132.75(17) . .
Mo1 O11 Cd1 132.14(17) . .
Mo1 O12 Mo2 112.50(16) . .
Mo6 O13 Mo4 82.89(13) . .
Mo6 O13 Cd1 134.89(18) . .
Mo4 O13 Cd1 131.76(18) . .
Mo2 O14 Mo5 83.18(13) . .
Mo2 O14 Cd1 132.37(18) . .
Mo5 O14 Cd1 131.48(17) . .
Mo5 O15 Mo4 113.23(16) . .
P3 O18 Mo2 136.8(2) . .
Mo2 O19 Mo5 84.58(14) . .
Mo2 O19 Cd2 113.28(17) . .
Mo5 O19 Cd2 137.54(18) . .
P4 O20 Mo5 140.3(2) . .
P4 O21 Mo4 139.2(2) . .
P3 O24 Mo1 136.7(2) . .
P3 O27 Cd2 121.8(2) . .
P2 O28 H28 108.7 . .
P3 O29 H29 109.9 . .
P4 O31 H31 109.9 . .
N1 C1 C2 110.9(5) . .
N1 C1 H1A 109.5 . .
C2 C1 H1A 109.5 . .
N1 C1 H1B 109.5 . .
C2 C1 H1B 109.5 . .
H1A C1 H1B 108.1 . .
N2 C2 C1 113.4(5) . .
N2 C2 H2A 108.9 . .
C1 C2 H2A 108.9 . .
N2 C2 H2B 108.9 . .
C1 C2 H2B 108.9 . .
H2A C2 H2B 107.7 . .
N2 C3 C4 113.1(5) . .
N2 C3 H3A 109.0 . .
C4 C3 H3A 109.0 . .
N2 C3 H3B 109.0 . .
C4 C3 H3B 109.0 . .
H3A C3 H3B 107.8 . .
N3 C4 C3 113.0(5) . .
N3 C4 H4A 109.0 . .
C3 C4 H4A 109.0 . .
N3 C4 H4B 109.0 . .
C3 C4 H4B 109.0 . .
H4A C4 H4B 107.8 . .
C5 C6 N5 126.2(13) . .
C8 C7 C8' 47.3(16) . .
C8 C7 N5 112.2(18) . .
C8' C7 N5 108.2(17) . .
N4' C5 N4 97.9(16) . .
N4' C5 C6 114.0(16) . .
N4 C5 C6 128.3(13) . .
C7 C8 N6 112.2(16) . .
N6 C8' C7 110.5(16) . .
C1 N1 Cd2 122.2(4) . .
C1 N1 H1C 106.8 . .
Cd2 N1 H1C 106.8 . .
C1 N1 H1D 106.8 . .
Cd2 N1 H1D 106.8 . .
H1C N1 H1D 106.6 . .
C2 N2 C3 112.6(4) . .
C2 N2 H2C 109.1 . .
C3 N2 H2C 109.1 . .
C2 N2 H2D 109.1 . .
C3 N2 H2D 109.1 . .
H2C N2 H2D 107.8 . .
C4 N3 H3C 120.0 . .
C4 N3 H3D 120.0 . .
H3C N3 H3D 120.0 . .
C7 N5 C6 125.2(19) . .
C8 N6 C8' 47.2(16) . .

loop_
_geom_bond_atom_site_label_1
_geom_bond_atom_site_label_2
_geom_bond_distance
_geom_bond_site_symmetry_2
Cd1 O13 2.258(4) .
Cd1 O13 2.258(4) 2_766
Cd1 O14 2.269(3) 2_766
Cd1 O14 2.269(3) .
Cd1 O11 2.279(4) .
Cd1 O11 2.279(4) 2_766
Cd2 N1 2.230(5) .
Cd2 O1 2.237(3) .
Cd2 O27 2.272(4) .
Cd2 O1W 2.339(4) .
Cd2 O2 2.348(4) 2_767
Cd2 O19 2.819(4) .
Mo1 O25 1.676(4) .
Mo1 O6 1.939(4) .
Mo1 O11 1.976(3) .
Mo1 O24 2.035(4) .
Mo1 O12 2.126(4) .
Mo1 O9 2.256(4) .
Mo1 Mo3 2.6160(8) .
Mo2 O16 1.685(4) .
Mo2 O19 1.931(4) .
Mo2 O14 1.964(3) .
Mo2 O18 2.036(4) .
Mo2 O12 2.128(4) .
Mo2 O9 2.244(4) .
Mo2 Mo5 2.6076(13) .
Mo3 O23 1.675(4) .
Mo3 O6 1.942(4) .
Mo3 O11 1.965(3) .
Mo3 O4 2.070(4) .
Mo3 O5 2.102(4) .
Mo3 O7 2.280(3) .
Mo4 O26 1.682(4) .
Mo4 O8 1.946(4) .
Mo4 O13 1.970(4) .
Mo4 O21 2.027(4) .
Mo4 O15 2.120(4) .
Mo4 O10 2.278(4) .
Mo4 Mo6 2.6017(9) .
Mo5 O17 1.682(4) .
Mo5 O19 1.945(4) .
Mo5 O14 1.964(3) .
Mo5 O20 2.038(4) .
Mo5 O15 2.103(4) .
Mo5 O10 2.273(4) .
Mo6 O22 1.673(4) .
Mo6 O8 1.938(4) .
Mo6 O13 1.960(4) .
Mo6 O3 2.058(4) .
Mo6 O5 2.124(4) .
Mo6 O7 2.313(3) .
P1 O1 1.499(4) .
P1 O10 1.549(4) .
P1 O7 1.550(4) .
P1 O9 1.558(4) .
P2 O2 1.520(4) .
P2 O3 1.526(4) .
P2 O4 1.531(4) .
P2 O28 1.564(4) .
P3 O29 1.519(4) .
P3 O27 1.522(4) .
P3 O18 1.545(4) .
P3 O24 1.550(4) .
P4 O30 1.502(4) .
P4 O31 1.512(5) .
P4 O21 1.544(4) .
P4 O20 1.554(4) .
O2 Cd2 2.348(4) 2_767
O28 H28 0.8543 .
O29 H29 0.8309 .
O31 H31 0.8539 .
C1 N1 1.461(7) .
C1 C2 1.505(8) .
C1 H1A 0.9700 .
C1 H1B 0.9700 .
C2 N2 1.475(7) .
C2 H2A 0.9700 .
C2 H2B 0.9700 .
C3 N2 1.485(7) .
C3 C4 1.503(8) .
C3 H3A 0.9700 .
C3 H3B 0.9700 .
C4 N3 1.472(7) .
C4 H4A 0.9700 .
C4 H4B 0.9700 .
C6 C5 1.490(9) .
C6 N5 1.57(2) .
C7 C8 1.447(10) .
C7 C8' 1.467(10) .
C7 N5 1.473(10) .
C5 N4' 1.22(2) .
C5 N4 1.447(19) .
C8 N6 1.453(10) .
C8' N6 1.462(10) .
N1 H1C 0.9000 .
N1 H1D 0.9000 .
N2 H2C 0.9000 .
N2 H2D 0.9000 .
N3 H3C 0.8600 .
N3 H3D 0.8600 .

loop_
_geom_torsion_atom_site_label_1
_geom_torsion_atom_site_label_2
_geom_torsion_atom_site_label_3
_geom_torsion_atom_site_label_4
_geom_torsion
_geom_torsion_site_symmetry_1
_geom_torsion_site_symmetry_4
O25 Mo1 Mo3 O23 0.8(2) . .
O6 Mo1 Mo3 O23 -100.3(2) . .
O11 Mo1 Mo3 O23 95.8(2) . .
O24 Mo1 Mo3 O23 -109.9(2) . .
O12 Mo1 Mo3 O23 113.23(19) . .
O9 Mo1 Mo3 O23 174.43(17) . .
O25 Mo1 Mo3 O6 101.0(2) . .
O11 Mo1 Mo3 O6 -163.9(2) . .
O24 Mo1 Mo3 O6 -9.7(2) . .
O12 Mo1 Mo3 O6 -146.5(2) . .
O9 Mo1 Mo3 O6 -85.30(17) . .
O25 Mo1 Mo3 O11 -95.1(2) . .
O6 Mo1 Mo3 O11 163.9(2) . .
O24 Mo1 Mo3 O11 154.3(2) . .
O12 Mo1 Mo3 O11 17.40(19) . .
O9 Mo1 Mo3 O11 78.61(16) . .
O25 Mo1 Mo3 O4 109.7(2) . .
O6 Mo1 Mo3 O4 8.7(2) . .
O11 Mo1 Mo3 O4 -155.2(2) . .
O24 Mo1 Mo3 O4 -1.0(2) . .
O12 Mo1 Mo3 O4 -137.82(19) . .
O9 Mo1 Mo3 O4 -76.62(17) . .
O25 Mo1 Mo3 O5 -111.7(2) . .
O6 Mo1 Mo3 O5 147.3(2) . .
O11 Mo1 Mo3 O5 -16.64(19) . .
O24 Mo1 Mo3 O5 137.6(2) . .
O12 Mo1 Mo3 O5 0.77(19) . .
O9 Mo1 Mo3 O5 61.97(16) . .
O25 Mo1 Mo3 O7 -176.75(17) . .
O6 Mo1 Mo3 O7 82.21(17) . .
O11 Mo1 Mo3 O7 -81.69(16) . .
O24 Mo1 Mo3 O7 72.56(18) . .
O12 Mo1 Mo3 O7 -64.29(16) . .
O9 Mo1 Mo3 O7 -3.08(13) . .
O16 Mo2 Mo5 O17 -1.4(2) . .
O19 Mo2 Mo5 O17 103.1(2) . .
O14 Mo2 Mo5 O17 -95.7(2) . .
O18 Mo2 Mo5 O17 108.6(2) . .
O12 Mo2 Mo5 O17 -113.2(2) . .
O9 Mo2 Mo5 O17 -175.23(17) . .
O16 Mo2 Mo5 O19 -104.4(2) . .
O14 Mo2 Mo5 O19 161.2(2) . .
O18 Mo2 Mo5 O19 5.5(2) . .
O12 Mo2 Mo5 O19 143.7(2) . .
O9 Mo2 Mo5 O19 81.72(18) . .
O16 Mo2 Mo5 O14 94.3(2) . .
O19 Mo2 Mo5 O14 -161.2(2) . .
O18 Mo2 Mo5 O14 -155.7(2) . .
O12 Mo2 Mo5 O14 -17.52(19) . .
O9 Mo2 Mo5 O14 -79.50(17) . .
O16 Mo2 Mo5 O20 -110.1(2) . .
O19 Mo2 Mo5 O20 -5.6(2) . .
O14 Mo2 Mo5 O20 155.6(2) . .
O18 Mo2 Mo5 O20 -0.1(2) . .
O12 Mo2 Mo5 O20 138.1(2) . .
O9 Mo2 Mo5 O20 76.07(19) . .
O16 Mo2 Mo5 O15 111.1(2) . .
O19 Mo2 Mo5 O15 -144.5(2) . .
O14 Mo2 Mo5 O15 16.73(19) . .
O18 Mo2 Mo5 O15 -139.0(2) . .
O12 Mo2 Mo5 O15 -0.79(19) . .
O9 Mo2 Mo5 O15 -62.78(16) . .
O16 Mo2 Mo5 O10 174.83(16) . .
O19 Mo2 Mo5 O10 -80.74(18) . .
O14 Mo2 Mo5 O10 80.48(17) . .
O18 Mo2 Mo5 O10 -75.20(18) . .
O12 Mo2 Mo5 O10 62.97(16) . .
O9 Mo2 Mo5 O10 0.98(12) . .
O26 Mo4 Mo6 O22 -2.1(2) . .
O8 Mo4 Mo6 O22 101.0(2) . .
O13 Mo4 Mo6 O22 -96.1(2) . .
O21 Mo4 Mo6 O22 107.2(2) . .
O15 Mo4 Mo6 O22 -113.7(2) . .
O10 Mo4 Mo6 O22 -175.29(17) . .
O26 Mo4 Mo6 O8 -103.1(2) . .
O13 Mo4 Mo6 O8 162.9(2) . .
O21 Mo4 Mo6 O8 6.2(2) . .
O15 Mo4 Mo6 O8 145.2(2) . .
O10 Mo4 Mo6 O8 83.70(17) . .
O26 Mo4 Mo6 O13 94.1(2) . .
O8 Mo4 Mo6 O13 -162.9(2) . .
O21 Mo4 Mo6 O13 -156.7(2) . .
O15 Mo4 Mo6 O13 -17.61(19) . .
O10 Mo4 Mo6 O13 -79.16(16) . .
O26 Mo4 Mo6 O3 -113.1(2) . .
O8 Mo4 Mo6 O3 -10.0(2) . .
O13 Mo4 Mo6 O3 152.88(19) . .
O21 Mo4 Mo6 O3 -3.8(2) . .
O15 Mo4 Mo6 O3 135.27(19) . .
O10 Mo4 Mo6 O3 73.72(17) . .
O26 Mo4 Mo6 O5 109.4(2) . .
O8 Mo4 Mo6 O5 -147.5(2) . .
O13 Mo4 Mo6 O5 15.33(19) . .
O21 Mo4 Mo6 O5 -141.4(2) . .
O15 Mo4 Mo6 O5 -2.28(19) . .
O10 Mo4 Mo6 O5 -63.83(16) . .
O26 Mo4 Mo6 O7 173.92(17) . .
O8 Mo4 Mo6 O7 -83.01(17) . .
O13 Mo4 Mo6 O7 79.85(16) . .
O21 Mo4 Mo6 O7 -76.9(2) . .
O15 Mo4 Mo6 O7 62.24(16) . .
O10 Mo4 Mo6 O7 0.69(12) . .
O10 P1 O1 Cd2 -77.8(3) . .
O7 P1 O1 Cd2 160.96(19) . .
O9 P1 O1 Cd2 41.7(3) . .
N1 Cd2 O1 P1 46.7(5) . .
O27 Cd2 O1 P1 -80.0(2) . .
O1W Cd2 O1 P1 113.7(2) . .
O2 Cd2 O1 P1 -160.8(2) 2_767 .
O19 Cd2 O1 P1 20.2(2) . .
O3 P2 O2 Cd2 127.0(2) . 2_767
O4 P2 O2 Cd2 -107.6(2) . 2_767
O28 P2 O2 Cd2 9.3(3) . 2_767
O2 P2 O3 Mo6 98.6(3) . .
O4 P2 O3 Mo6 -27.4(4) . .
O28 P2 O3 Mo6 -144.7(3) . .
O22 Mo6 O3 P2 141.8(3) . .
O8 Mo6 O3 P2 -112.7(3) . .
O13 Mo6 O3 P2 -20.3(7) . .
O5 Mo6 O3 P2 45.2(3) . .
O7 Mo6 O3 P2 -27.3(3) . .
Mo4 Mo6 O3 P2 -105.3(3) . .
O2 P2 O4 Mo3 -92.6(3) . .
O3 P2 O4 Mo3 33.5(4) . .
O28 P2 O4 Mo3 151.2(3) . .
O23 Mo3 O4 P2 -151.4(3) . .
O6 Mo3 O4 P2 103.5(3) . .
O11 Mo3 O4 P2 4.5(7) . .
O5 Mo3 O4 P2 -54.5(3) . .
O7 Mo3 O4 P2 19.6(3) . .
Mo1 Mo3 O4 P2 97.1(3) . .
O23 Mo3 O5 Mo6 167.01(19) . .
O6 Mo3 O5 Mo6 4.0(5) . .
O11 Mo3 O5 Mo6 -91.35(18) . .
O4 Mo3 O5 Mo6 72.98(18) . .
O7 Mo3 O5 Mo6 -7.64(15) . .
Mo1 Mo3 O5 Mo6 -78.94(19) . .
O22 Mo6 O5 Mo3 -167.5(2) . .
O8 Mo6 O5 Mo3 -3.0(5) . .
O13 Mo6 O5 Mo3 90.64(18) . .
O3 Mo6 O5 Mo3 -71.07(18) . .
O7 Mo6 O5 Mo3 7.57(15) . .
Mo4 Mo6 O5 Mo3 79.15(19) . .
O25 Mo1 O6 Mo3 -91.28(18) . .
O11 Mo1 O6 Mo3 11.97(15) . .
O24 Mo1 O6 Mo3 173.02(15) . .
O12 Mo1 O6 Mo3 104.5(3) . .
O9 Mo1 O6 Mo3 91.71(14) . .
O23 Mo3 O6 Mo1 91.75(18) . .
O11 Mo3 O6 Mo1 -12.05(15) . .
O4 Mo3 O6 Mo1 -173.87(14) . .
O5 Mo3 O6 Mo1 -105.8(3) . .
O7 Mo3 O6 Mo1 -94.54(14) . .
O1 P1 O7 Mo3 -106.2(3) . .
O10 P1 O7 Mo3 129.6(2) . .
O9 P1 O7 Mo3 14.3(3) . .
O1 P1 O7 Mo6 111.5(2) . .
O10 P1 O7 Mo6 -12.8(3) . .
O9 P1 O7 Mo6 -128.0(2) . .
O23 Mo3 O7 P1 -172.6(8) . .
O6 Mo3 O7 P1 41.7(2) . .
O11 Mo3 O7 P1 -54.1(2) . .
O4 Mo3 O7 P1 130.7(3) . .
O5 Mo3 O7 P1 -143.0(3) . .
Mo1 Mo3 O7 P1 -5.7(2) . .
O23 Mo3 O7 Mo6 -23.1(9) . .
O6 Mo3 O7 Mo6 -168.76(16) . .
O11 Mo3 O7 Mo6 95.46(15) . .
O4 Mo3 O7 Mo6 -79.82(15) . .
O5 Mo3 O7 Mo6 6.54(13) . .
Mo1 Mo3 O7 Mo6 143.84(11) . .
O22 Mo6 O7 P1 167.5(7) . .
O8 Mo6 O7 P1 -41.0(2) . .
O13 Mo6 O7 P1 55.2(2) . .
O3 Mo6 O7 P1 -127.2(3) . .
O5 Mo6 O7 P1 143.3(3) . .
Mo4 Mo6 O7 P1 6.9(2) . .
O22 Mo6 O7 Mo3 17.7(9) . .
O8 Mo6 O7 Mo3 169.22(16) . .
O13 Mo6 O7 Mo3 -94.57(15) . .
O3 Mo6 O7 Mo3 82.99(15) . .
O5 Mo6 O7 Mo3 -6.51(13) . .
Mo4 Mo6 O7 Mo3 -142.89(11) . .
O22 Mo6 O8 Mo4 -91.52(18) . .
O13 Mo6 O8 Mo4 12.85(15) . .
O3 Mo6 O8 Mo4 172.67(15) . .
O5 Mo6 O8 Mo4 104.5(3) . .
O7 Mo6 O8 Mo4 94.37(13) . .
O26 Mo4 O8 Mo6 88.84(19) . .
O13 Mo4 O8 Mo6 -12.77(15) . .
O21 Mo4 O8 Mo6 -175.68(16) . .
O15 Mo4 O8 Mo6 -105.7(3) . .
O10 Mo4 O8 Mo6 -92.50(14) . .
O1 P1 O9 Mo2 -99.2(3) . .
O10 P1 O9 Mo2 23.3(3) . .
O7 P1 O9 Mo2 138.2(2) . .
O1 P1 O9 Mo1 104.0(3) . .
O10 P1 O9 Mo1 -133.5(2) . .
O7 P1 O9 Mo1 -18.7(3) . .
O16 Mo2 O9 P1 -164.7(7) . .
O19 Mo2 O9 P1 33.4(2) . .
O14 Mo2 O9 P1 -62.5(2) . .
O18 Mo2 O9 P1 121.2(3) . .
O12 Mo2 O9 P1 -152.0(3) . .
Mo5 Mo2 O9 P1 -14.4(2) . .
O16 Mo2 O9 Mo1 -3.5(8) . .
O19 Mo2 O9 Mo1 -165.37(17) . .
O14 Mo2 O9 Mo1 98.76(16) . .
O18 Mo2 O9 Mo1 -77.56(16) . .
O12 Mo2 O9 Mo1 9.20(13) . .
Mo5 Mo2 O9 Mo1 146.86(12) . .
O25 Mo1 O9 P1 160.7(7) . .
O6 Mo1 O9 P1 -33.9(3) . .
O11 Mo1 O9 P1 61.6(3) . .
O24 Mo1 O9 P1 -121.1(3) . .
O12 Mo1 O9 P1 151.6(3) . .
Mo3 Mo1 O9 P1 13.7(2) . .
O25 Mo1 O9 Mo2 -0.1(9) . .
O6 Mo1 O9 Mo2 165.21(16) . .
O11 Mo1 O9 Mo2 -99.22(16) . .
O24 Mo1 O9 Mo2 78.08(16) . .
O12 Mo1 O9 Mo2 -9.22(13) . .
Mo3 Mo1 O9 Mo2 -147.12(12) . .
O1 P1 O10 Mo5 98.9(3) . .
O7 P1 O10 Mo5 -136.6(2) . .
O9 P1 O10 Mo5 -21.7(3) . .
O1 P1 O10 Mo4 -110.2(3) . .
O7 P1 O10 Mo4 14.3(3) . .
O9 P1 O10 Mo4 129.3(2) . .
O17 Mo5 O10 P1 171.0(8) . .
O19 Mo5 O10 P1 -35.5(2) . .
O14 Mo5 O10 P1 59.9(2) . .
O20 Mo5 O10 P1 -124.6(3) . .
O15 Mo5 O10 P1 148.5(3) . .
Mo2 Mo5 O10 P1 11.8(2) . .
O17 Mo5 O10 Mo4 13.8(10) . .
O19 Mo5 O10 Mo4 167.26(16) . .
O14 Mo5 O10 Mo4 -97.43(15) . .
O20 Mo5 O10 Mo4 78.15(17) . .
O15 Mo5 O10 Mo4 -8.82(13) . .
Mo2 Mo5 O10 Mo4 -145.53(11) . .
O26 Mo4 O10 P1 -148.5(9) . .
O8 Mo4 O10 P1 38.7(3) . .
O13 Mo4 O10 P1 -57.2(3) . .
O21 Mo4 O10 P1 127.2(3) . .
O15 Mo4 O10 P1 -147.2(3) . .
Mo6 Mo4 O10 P1 -9.1(2) . .
O26 Mo4 O10 Mo5 7.5(10) . .
O8 Mo4 O10 Mo5 -165.34(15) . .
O13 Mo4 O10 Mo5 98.71(15) . .
O21 Mo4 O10 Mo5 -76.87(16) . .
O15 Mo4 O10 Mo5 8.77(13) . .
Mo6 Mo4 O10 Mo5 146.85(11) . .
O23 Mo3 O11 Mo1 -94.92(17) . .
O6 Mo3 O11 Mo1 11.86(14) . .
O4 Mo3 O11 Mo1 109.7(4) . .
O5 Mo3 O11 Mo1 168.16(13) . .
O7 Mo3 O11 Mo1 94.77(13) . .
O23 Mo3 O11 Cd1 121.0(2) . .
O6 Mo3 O11 Cd1 -132.2(2) . .
O4 Mo3 O11 Cd1 -34.4(6) . .
O5 Mo3 O11 Cd1 24.1(2) . .
O7 Mo3 O11 Cd1 -49.3(2) . .
Mo1 Mo3 O11 Cd1 -144.0(3) . .
O25 Mo1 O11 Mo3 95.35(17) . .
O6 Mo1 O11 Mo3 -11.87(14) . .
O24 Mo1 O11 Mo3 -104.4(4) . .
O12 Mo1 O11 Mo3 -167.48(13) . .
O9 Mo1 O11 Mo3 -96.17(13) . .
O25 Mo1 O11 Cd1 -120.2(2) . .
O6 Mo1 O11 Cd1 132.6(2) . .
O24 Mo1 O11 Cd1 40.0(6) . .
O12 Mo1 O11 Cd1 -23.0(2) . .
O9 Mo1 O11 Cd1 48.3(2) . .
Mo3 Mo1 O11 Cd1 144.4(3) . .
O13 Cd1 O11 Mo3 14.0(2) . .
O13 Cd1 O11 Mo3 -166.0(2) 2_766 .
O14 Cd1 O11 Mo3 -67.4(2) 2_766 .
O14 Cd1 O11 Mo3 112.6(2) . .
O11 Cd1 O11 Mo3 -77(38) 2_766 .
O13 Cd1 O11 Mo1 -114.1(2) . .
O13 Cd1 O11 Mo1 65.9(2) 2_766 .
O14 Cd1 O11 Mo1 164.4(2) 2_766 .
O14 Cd1 O11 Mo1 -15.6(2) . .
O11 Cd1 O11 Mo1 155(38) 2_766 .
O25 Mo1 O12 Mo2 -167.95(19) . .
O6 Mo1 O12 Mo2 -3.3(4) . .
O11 Mo1 O12 Mo2 90.97(18) . .
O24 Mo1 O12 Mo2 -72.14(18) . .
O9 Mo1 O12 Mo2 10.24(14) . .
Mo3 Mo1 O12 Mo2 78.06(19) . .
O16 Mo2 O12 Mo1 167.03(19) . .
O19 Mo2 O12 Mo1 1.9(4) . .
O14 Mo2 O12 Mo1 -92.08(18) . .
O18 Mo2 O12 Mo1 72.43(18) . .
O9 Mo2 O12 Mo1 -10.29(15) . .
Mo5 Mo2 O12 Mo1 -79.04(19) . .
O22 Mo6 O13 Mo4 94.87(18) . .
O8 Mo6 O13 Mo4 -12.72(15) . .
O3 Mo6 O13 Mo4 -103.4(4) . .
O5 Mo6 O13 Mo4 -168.88(13) . .
O7 Mo6 O13 Mo4 -96.41(13) . .
O22 Mo6 O13 Cd1 -119.7(3) . .
O8 Mo6 O13 Cd1 132.7(2) . .
O3 Mo6 O13 Cd1 42.0(6) . .
O5 Mo6 O13 Cd1 -23.5(2) . .
O7 Mo6 O13 Cd1 49.0(2) . .
Mo4 Mo6 O13 Cd1 145.4(3) . .
O26 Mo4 O13 Mo6 -94.94(18) . .
O8 Mo4 O13 Mo6 12.66(15) . .
O21 Mo4 O13 Mo6 110.5(5) . .
O15 Mo4 O13 Mo6 167.38(14) . .
O10 Mo4 O13 Mo6 95.49(13) . .
O26 Mo4 O13 Cd1 117.7(3) . .
O8 Mo4 O13 Cd1 -134.7(2) . .
O21 Mo4 O13 Cd1 -36.9(7) . .
O15 Mo4 O13 Cd1 20.0(2) . .
O10 Mo4 O13 Cd1 -51.9(2) . .
Mo6 Mo4 O13 Cd1 -147.4(3) . .
O13 Cd1 O13 Mo6 -171(35) 2_766 .
O14 Cd1 O13 Mo6 67.4(2) 2_766 .
O14 Cd1 O13 Mo6 -112.6(2) . .
O11 Cd1 O13 Mo6 -14.5(3) . .
O11 Cd1 O13 Mo6 165.5(3) 2_766 .
O13 Cd1 O13 Mo4 -40(35) 2_766 .
O14 Cd1 O13 Mo4 -161.6(3) 2_766 .
O14 Cd1 O13 Mo4 18.4(3) . .
O11 Cd1 O13 Mo4 116.5(2) . .
O11 Cd1 O13 Mo4 -63.5(2) 2_766 .
O16 Mo2 O14 Mo5 -96.26(17) . .
O19 Mo2 O14 Mo5 13.87(15) . .
O18 Mo2 O14 Mo5 107.8(5) . .
O12 Mo2 O14 Mo5 167.42(14) . .
O9 Mo2 O14 Mo5 95.91(13) . .
O16 Mo2 O14 Cd1 121.2(2) . .
O19 Mo2 O14 Cd1 -128.7(2) . .
O18 Mo2 O14 Cd1 -34.7(6) . .
O12 Mo2 O14 Cd1 24.9(2) . .
O9 Mo2 O14 Cd1 -46.6(2) . .
Mo5 Mo2 O14 Cd1 -142.5(3) . .
O17 Mo5 O14 Mo2 94.52(18) . .
O19 Mo5 O14 Mo2 -13.76(15) . .
O20 Mo5 O14 Mo2 -109.8(5) . .
O15 Mo5 O14 Mo2 -167.89(14) . .
O10 Mo5 O14 Mo2 -95.54(13) . .
O17 Mo5 O14 Cd1 -122.3(3) . .
O19 Mo5 O14 Cd1 129.4(2) . .
O20 Mo5 O14 Cd1 33.4(7) . .
O15 Mo5 O14 Cd1 -24.7(2) . .
O10 Mo5 O14 Cd1 47.6(2) . .
Mo2 Mo5 O14 Cd1 143.2(3) . .
O13 Cd1 O14 Mo2 111.0(2) . .
O13 Cd1 O14 Mo2 -69.0(2) 2_766 .
O14 Cd1 O14 Mo2 176(100) 2_766 .
O11 Cd1 O14 Mo2 14.3(2) . .
O11 Cd1 O14 Mo2 -165.7(2) 2_766 .
O13 Cd1 O14 Mo5 -15.3(3) . .
O13 Cd1 O14 Mo5 164.7(3) 2_766 .
O14 Cd1 O14 Mo5 50(100) 2_766 .
O11 Cd1 O14 Mo5 -112.0(2) . .
O11 Cd1 O14 Mo5 68.0(2) 2_766 .
O17 Mo5 O15 Mo4 -165.80(19) . .
O19 Mo5 O15 Mo4 1.2(4) . .
O14 Mo5 O15 Mo4 93.09(18) . .
O20 Mo5 O15 Mo4 -71.59(19) . .
O10 Mo5 O15 Mo4 10.11(15) . .
Mo2 Mo5 O15 Mo4 80.63(19) . .
O26 Mo4 O15 Mo5 169.65(19) . .
O8 Mo4 O15 Mo5 3.7(4) . .
O13 Mo4 O15 Mo5 -90.97(18) . .
O21 Mo4 O15 Mo5 74.6(2) . .
O10 Mo4 O15 Mo5 -10.12(15) . .
Mo6 Mo4 O15 Mo5 -77.87(19) . .
O29 P3 O18 Mo2 146.5(3) . .
O27 P3 O18 Mo2 -90.5(4) . .
O24 P3 O18 Mo2 30.7(4) . .
O16 Mo2 O18 P3 -147.7(4) . .
O19 Mo2 O18 P3 103.7(4) . .
O14 Mo2 O18 P3 8.6(8) . .
O12 Mo2 O18 P3 -51.4(4) . .
O9 Mo2 O18 P3 20.5(3) . .
Mo5 Mo2 O18 P3 99.6(4) . .
O16 Mo2 O19 Mo5 89.50(18) . .
O14 Mo2 O19 Mo5 -13.98(15) . .
O18 Mo2 O19 Mo5 -176.05(15) . .
O12 Mo2 O19 Mo5 -106.1(3) . .
O9 Mo2 O19 Mo5 -94.48(14) . .
O16 Mo2 O19 Cd2 -130.51(18) . .
O14 Mo2 O19 Cd2 126.01(16) . .
O18 Mo2 O19 Cd2 -36.07(17) . .
O12 Mo2 O19 Cd2 33.9(4) . .
O9 Mo2 O19 Cd2 45.51(15) . .
Mo5 Mo2 O19 Cd2 140.0(2) . .
O17 Mo5 O19 Mo2 -89.42(19) . .
O14 Mo5 O19 Mo2 13.96(15) . .
O20 Mo5 O19 Mo2 176.02(16) . .
O15 Mo5 O19 Mo2 104.1(3) . .
O10 Mo5 O19 Mo2 95.49(14) . .
O17 Mo5 O19 Cd2 151.6(3) . .
O14 Mo5 O19 Cd2 -105.0(3) . .
O20 Mo5 O19 Cd2 57.0(3) . .
O15 Mo5 O19 Cd2 -14.9(5) . .
O10 Mo5 O19 Cd2 -23.5(2) . .
Mo2 Mo5 O19 Cd2 -119.0(3) . .
N1 Cd2 O19 Mo2 115.0(2) . .
O1 Cd2 O19 Mo2 -76.68(18) . .
O27 Cd2 O19 Mo2 17.6(2) . .
O1W Cd2 O19 Mo2 -164.41(18) . .
O2 Cd2 O19 Mo2 -80.1(5) 2_767 .
N1 Cd2 O19 Mo5 -136.4(3) . .
O1 Cd2 O19 Mo5 31.9(3) . .
O27 Cd2 O19 Mo5 126.1(3) . .
O1W Cd2 O19 Mo5 -55.9(3) . .
O2 Cd2 O19 Mo5 28.5(6) 2_767 .
O30 P4 O20 Mo5 -118.2(4) . .
O31 P4 O20 Mo5 118.0(4) . .
O21 P4 O20 Mo5 0.9(5) . .
O17 Mo5 O20 P4 127.8(4) . .
O19 Mo5 O20 P4 -125.3(4) . .
O14 Mo5 O20 P4 -28.4(9) . .
O15 Mo5 O20 P4 30.1(4) . .
O10 Mo5 O20 P4 -42.6(4) . .
Mo2 Mo5 O20 P4 -121.2(4) . .
O30 P4 O21 Mo4 124.1(4) . .
O31 P4 O21 Mo4 -113.5(4) . .
O20 P4 O21 Mo4 4.9(5) . .
O26 Mo4 O21 P4 -135.6(4) . .
O8 Mo4 O21 P4 118.1(4) . .
O13 Mo4 O21 P4 19.2(9) . .
O15 Mo4 O21 P4 -38.1(4) . .
O10 Mo4 O21 P4 34.1(4) . .
Mo6 Mo4 O21 P4 113.6(4) . .
O29 P3 O24 Mo1 -146.8(3) . .
O27 P3 O24 Mo1 91.2(4) . .
O18 P3 O24 Mo1 -29.6(4) . .
O25 Mo1 O24 P3 147.0(4) . .
O6 Mo1 O24 P3 -107.4(4) . .
O11 Mo1 O24 P3 -13.5(7) . .
O12 Mo1 O24 P3 49.9(3) . .
O9 Mo1 O24 P3 -21.7(3) . .
Mo3 Mo1 O24 P3 -100.3(3) . .
O29 P3 O27 Cd2 134.5(3) . .
O18 P3 O27 Cd2 13.4(3) . .
O24 P3 O27 Cd2 -106.9(3) . .
N1 Cd2 O27 P3 -72.0(3) . .
O1 Cd2 O27 P3 87.3(3) . .
O1W Cd2 O27 P3 -169.3(5) . .
O2 Cd2 O27 P3 165.9(3) 2_767 .
O19 Cd2 O27 P3 2.4(3) . .
N1 C1 C2 N2 -178.9(5) . .
N2 C3 C4 N3 -64.2(7) . .
N5 C6 C5 N4' -146(2) . .
N5 C6 C5 N4 -23(3) . .
C8' C7 C8 N6 50.7(17) . .
N5 C7 C8 N6 145(2) . .
C8 C7 C8' N6 -49.5(17) . .
N5 C7 C8' N6 -153(2) . .
C2 C1 N1 Cd2 -155.8(4) . .
O1 Cd2 N1 C1 -142.1(4) . .
O27 Cd2 N1 C1 -16.3(5) . .
O1W Cd2 N1 C1 149.6(5) . .
O2 Cd2 N1 C1 70.6(5) 2_767 .
O19 Cd2 N1 C1 -114.5(5) . .
C1 C2 N2 C3 -171.8(5) . .
C4 C3 N2 C2 -163.7(5) . .
C8 C7 N5 C6 44(3) . .
C8' C7 N5 C6 94(3) . .
C5 C6 N5 C7 -94(2) . .
C7 C8 N6 C8' -51.0(17) . .
C7 C8' N6 C8 49.3(17) . .
